data_7220164
loop_
_publ_author_name
'Tabassum, Sartaj'
'Singh, Ruchi'
'Zaki, Mehvash'
'Ahmad, Musheer'
'Afzal, Mohd.'

_publ_section_title
;
 Synthesis and crystal structure determination of a mononuclear cobalt(ii)
 complex derived from 4-(pyridin-4-ylmethoxy)-benzoic acid: evaluation of
 the DNA/protein interaction and photo-induced pBR322 DNA cleavage
;
_journal_issue 45
_journal_name_full 'RSC Adv.'
_journal_page_first 35843
_journal_paper_doi 10.1039/C5RA01611H
_journal_volume 5
_journal_year 2015
_chemical_formula_moiety 'C26 H28 Co N2 O10'
_chemical_formula_sum 'C26 H28 Co N2 O10'
_chemical_formula_weight 587.43
_chemical_name_systematic
;
 ?
;
_space_group_IT_number 2
_symmetry_cell_setting triclinic
_symmetry_space_group_name_Hall '-P 1'
_symmetry_space_group_name_H-M 'P -1'
_atom_sites_solution_hydrogens geom
_atom_sites_solution_primary direct
_atom_sites_solution_secondary difmap
_audit_creation_method SHELXL-97
_audit_update_record
;
2014-11-06 deposited with the CCDC.
2015-04-10 downloaded from the CCDC.
;
_cell_angle_alpha 97.886(5)
_cell_angle_beta 95.917(5)
_cell_angle_gamma 114.306(5)
_cell_formula_units_Z 1
_cell_length_a 6.270(4)
_cell_length_b 7.007(3)
_cell_length_c 15.402(5)
_cell_measurement_reflns_used 999
_cell_measurement_temperature 100(2)
_cell_measurement_theta_max 25.50
_cell_measurement_theta_min 3.25
_cell_volume 601.2(5)
_computing_structure_refinement 'SHELXL-97 (Sheldrick, 1997)'
_diffrn_ambient_temperature 100(2)
_diffrn_measured_fraction_theta_full 0.973
_diffrn_measured_fraction_theta_max 0.973
_diffrn_radiation_monochromator graphite
_diffrn_radiation_source 'fine-focus sealed tube'
_diffrn_radiation_type MoK\a
_diffrn_radiation_wavelength 0.71073
_diffrn_reflns_av_R_equivalents 0.0202
_diffrn_reflns_av_sigmaI/netI 0.0438
_diffrn_reflns_limit_h_max 5
_diffrn_reflns_limit_h_min -7
_diffrn_reflns_limit_k_max 8
_diffrn_reflns_limit_k_min -8
_diffrn_reflns_limit_l_max 18
_diffrn_reflns_limit_l_min -18
_diffrn_reflns_number 3237
_diffrn_reflns_theta_full 25.50
_diffrn_reflns_theta_max 25.50
_diffrn_reflns_theta_min 3.25
_exptl_absorpt_coefficient_mu 0.780
_exptl_absorpt_correction_T_max 0.9122
_exptl_absorpt_correction_T_min 0.8723
_exptl_absorpt_correction_type empirical
_exptl_absorpt_process_details sadabs
_exptl_crystal_colour Red
_exptl_crystal_density_diffrn 1.622
_exptl_crystal_density_method 'not measured'
_exptl_crystal_description Block
_exptl_crystal_F_000 305
_exptl_crystal_size_max 0.18
_exptl_crystal_size_mid 0.15
_exptl_crystal_size_min 0.12
_refine_diff_density_max 0.556
_refine_diff_density_min -0.474
_refine_diff_density_rms 0.132
_refine_ls_extinction_method none
_refine_ls_goodness_of_fit_ref 1.147
_refine_ls_hydrogen_treatment mixed
_refine_ls_matrix_type full
_refine_ls_number_parameters 194
_refine_ls_number_reflns 2196
_refine_ls_number_restraints 23
_refine_ls_restrained_S_all 1.162
_refine_ls_R_factor_all 0.0516
_refine_ls_R_factor_gt 0.0437
_refine_ls_shift/su_max 0.000
_refine_ls_shift/su_mean 0.000
_refine_ls_structure_factor_coef Fsqd
_refine_ls_weighting_details 'calc w=1/[\s^2^(Fo^2^)+(0.0820P)^2^+0.2981P] where P=(Fo^2^+2Fc^2^)/3'
_refine_ls_weighting_scheme calc
_refine_ls_wR_factor_gt 0.1123
_refine_ls_wR_factor_ref 0.1423
_reflns_number_gt 1921
_reflns_number_total 2196
_reflns_threshold_expression >2sigma(I)
_cod_data_source_file c5ra01611h2.cif
_cod_data_source_block RBS2
_cod_depositor_comments
;
The following automatic conversions were performed:

'_symmetry_cell_setting' value 'Triclinic' changed to 'triclinic'
according to
/usr/data/users/saulius/crontab/automatic-downloads/rss-feeds/RSC/lib/dictionaries/cif_core.dic
dictionary named 'cif_core.dic' version 2.4.2 from 2011-04-26.

Automatic conversion script
Id: cif_fix_values 3271 2015-04-21 07:52:19Z andrius 
;
_cod_original_cell_volume 601.2(7)
_cod_original_sg_symbol_H-M P-1
_cod_database_code 7220164

loop_
_symmetry_equiv_pos_as_xyz
'x, y, z'
'-x, -y, -z'

loop_
_atom_site_label
_atom_site_type_symbol
_atom_site_fract_x
_atom_site_fract_y
_atom_site_fract_z
_atom_site_U_iso_or_equiv
_atom_site_adp_type
_atom_site_occupancy
_atom_site_symmetry_multiplicity
_atom_site_calc_flag
_atom_site_refinement_flags
Co1 Co 1.0000 0.5000 1.0000 0.0126(2) Uani 1 2 d S
O1 O 1.1920(4) 0.3190(4) 0.97736(15) 0.0145(5) Uani 1 1 d D
O5 O 0.0116(4) 0.0679(4) 0.14647(14) 0.0160(5) Uani 1 1 d .
O4 O 0.3821(4) 0.2314(4) 0.11962(14) 0.0157(5) Uani 1 1 d .
O3 O 0.6043(4) 0.2663(4) 0.53479(14) 0.0159(5) Uani 1 1 d .
C10 C 0.3319(6) 0.1874(5) 0.2673(2) 0.0132(7) Uani 1 1 d .
O2 O 1.2433(4) 0.7697(4) 0.95734(15) 0.0158(5) Uani 1 1 d D
C2 C 0.4600(6) 0.2549(5) 0.7607(2) 0.0153(7) Uani 1 1 d .
H2 H 0.2956 0.2052 0.7500 0.018 Uiso 1 1 calc R
C9 C 0.1816(6) 0.1644(5) 0.3295(2) 0.0140(7) Uani 1 1 d .
H9 H 0.0223 0.1306 0.3106 0.017 Uiso 1 1 calc R
C7 C 0.5040(6) 0.2417(5) 0.4484(2) 0.0141(7) Uani 1 1 d .
C4 C 0.8286(6) 0.3471(5) 0.7096(2) 0.0146(7) Uani 1 1 d .
H4 H 0.9180 0.3609 0.6643 0.018 Uiso 1 1 calc R
C6 C 0.4499(6) 0.2443(5) 0.5987(2) 0.0152(7) Uani 1 1 d .
H6A H 0.3200 0.1019 0.5844 0.018 Uiso 1 1 calc R
H6B H 0.3829 0.3465 0.5967 0.018 Uiso 1 1 calc R
N1 N 0.8177(5) 0.3738(4) 0.86597(17) 0.0118(6) Uani 1 1 d .
C13 C 0.2337(6) 0.1582(5) 0.1697(2) 0.0130(7) Uani 1 1 d .
C3 C 0.5851(6) 0.2820(5) 0.6902(2) 0.0148(7) Uani 1 1 d .
C5 C 0.9362(6) 0.3910(5) 0.7977(2) 0.0145(7) Uani 1 1 d .
H5 H 1.0996 0.4349 0.8101 0.017 Uiso 1 1 calc R
C1 C 0.5829(6) 0.3026(5) 0.8467(2) 0.0156(7) Uani 1 1 d .
H1 H 0.4972 0.2840 0.8932 0.019 Uiso 1 1 calc R
C8 C 0.2660(6) 0.1913(5) 0.4201(2) 0.0157(7) Uani 1 1 d .
H8 H 0.1638 0.1757 0.4610 0.019 Uiso 1 1 calc R
C11 C 0.5724(6) 0.2428(5) 0.2974(2) 0.0142(7) Uani 1 1 d .
H11 H 0.6760 0.2615 0.2568 0.017 Uiso 1 1 calc R
C12 C 0.6566(6) 0.2696(5) 0.3866(2) 0.0146(7) Uani 1 1 d .
H12 H 0.8166 0.3066 0.4058 0.018 Uiso 1 1 calc R
H1O1 H 1.250(7) 0.290(7) 1.021(2) 0.033(12) Uiso 1 1 d D
H1O2 H 1.382(4) 0.800(7) 0.945(3) 0.032(12) Uiso 1 1 d D
H2O1 H 1.117(9) 0.205(5) 0.937(2) 0.064(18) Uiso 1 1 d D
H202 H 1.171(9) 0.802(15) 0.917(4) 0.16(4) Uiso 1 1 d D

loop_
_atom_site_aniso_label
_atom_site_aniso_U_11
_atom_site_aniso_U_22
_atom_site_aniso_U_33
_atom_site_aniso_U_23
_atom_site_aniso_U_13
_atom_site_aniso_U_12
Co1 0.0128(4) 0.0150(4) 0.0108(3) 0.0024(2) 0.0022(2) 0.0066(3)
O1 0.0162(12) 0.0170(13) 0.0117(11) 0.0023(9) 0.0011(10) 0.0090(11)
O5 0.0152(13) 0.0191(13) 0.0136(11) 0.0037(9) 0.0001(9) 0.0077(10)
O4 0.0151(12) 0.0219(13) 0.0112(11) 0.0037(9) 0.0023(9) 0.0089(11)
O3 0.0160(12) 0.0237(13) 0.0090(11) 0.0043(9) 0.0016(9) 0.0095(11)
C10 0.0175(17) 0.0108(16) 0.0115(15) 0.0029(12) 0.0007(13) 0.0065(14)
O2 0.0142(13) 0.0169(12) 0.0169(12) 0.0062(9) 0.0057(10) 0.0058(11)
C2 0.0132(17) 0.0146(17) 0.0177(16) 0.0035(13) 0.0024(13) 0.0057(14)
C9 0.0112(16) 0.0136(16) 0.0150(15) 0.0009(12) -0.0024(13) 0.0050(14)
C7 0.0187(18) 0.0101(16) 0.0123(15) 0.0010(12) -0.0015(13) 0.0063(14)
C4 0.0186(17) 0.0154(17) 0.0114(15) 0.0032(12) 0.0049(13) 0.0080(14)
C6 0.0162(17) 0.0151(17) 0.0136(16) 0.0024(13) 0.0024(13) 0.0062(14)
N1 0.0115(14) 0.0126(14) 0.0102(12) 0.0021(10) 0.0014(10) 0.0045(11)
C13 0.0173(18) 0.0132(16) 0.0104(15) 0.0020(12) 0.0005(13) 0.0088(14)
C3 0.0194(18) 0.0086(15) 0.0157(16) 0.0017(12) 0.0018(13) 0.0058(14)
C5 0.0138(17) 0.0154(17) 0.0141(15) 0.0024(13) -0.0002(13) 0.0068(14)
C1 0.0178(18) 0.0159(17) 0.0138(15) 0.0029(13) 0.0054(13) 0.0074(15)
C8 0.0171(18) 0.0161(17) 0.0143(15) 0.0042(13) 0.0039(13) 0.0068(14)
C11 0.0154(17) 0.0124(16) 0.0165(16) 0.0049(12) 0.0048(13) 0.0065(14)
C12 0.0145(17) 0.0124(16) 0.0154(16) 0.0024(13) -0.0006(13) 0.0051(14)

loop_
_atom_type_symbol
_atom_type_description
_atom_type_scat_dispersion_real
_atom_type_scat_dispersion_imag
_atom_type_scat_source
C C 0.0033 0.0016 'International Tables Vol C Tables 4.2.6.8 and 6.1.1.4'
H H 0.0000 0.0000 'International Tables Vol C Tables 4.2.6.8 and 6.1.1.4'
N N 0.0061 0.0033 'International Tables Vol C Tables 4.2.6.8 and 6.1.1.4'
O O 0.0106 0.0060 'International Tables Vol C Tables 4.2.6.8 and 6.1.1.4'
Co Co 0.3494 0.9721 'International Tables Vol C Tables 4.2.6.8 and 6.1.1.4'

loop_
_geom_angle_atom_site_label_1
_geom_angle_atom_site_label_2
_geom_angle_atom_site_label_3
_geom_angle
_geom_angle_site_symmetry_1
_geom_angle_site_symmetry_3
O1 Co1 O1 180.000(2) 2_767 .
O1 Co1 O2 94.63(11) 2_767 2_767
O1 Co1 O2 85.37(11) . 2_767
O1 Co1 O2 85.37(11) 2_767 .
O1 Co1 O2 94.63(11) . .
O2 Co1 O2 180.00(11) 2_767 .
O1 Co1 N1 88.46(10) 2_767 2_767
O1 Co1 N1 91.54(10) . 2_767
O2 Co1 N1 88.88(10) 2_767 2_767
O2 Co1 N1 91.12(10) . 2_767
O1 Co1 N1 91.54(10) 2_767 .
O1 Co1 N1 88.46(10) . .
O2 Co1 N1 91.12(10) 2_767 .
O2 Co1 N1 88.88(10) . .
N1 Co1 N1 180.000(1) 2_767 .
Co1 O1 H1O1 117(3) . .
Co1 O1 H2O1 114(4) . .
H1O1 O1 H2O1 110(4) . .
C7 O3 C6 116.0(3) . .
C9 C10 C11 118.6(3) . .
C9 C10 C13 119.5(3) . .
C11 C10 C13 121.9(3) . .
Co1 O2 H1O2 131(3) . .
Co1 O2 H202 110(5) . .
H1O2 O2 H202 106(3) . .
C1 C2 C3 119.3(3) . .
C1 C2 H2 120.3 . .
C3 C2 H2 120.3 . .
C10 C9 C8 121.1(3) . .
C10 C9 H9 119.4 . .
C8 C9 H9 119.4 . .
O3 C7 C8 124.4(3) . .
O3 C7 C12 115.9(3) . .
C8 C7 C12 119.7(3) . .
C5 C4 C3 118.8(3) . .
C5 C4 H4 120.6 . .
C3 C4 H4 120.6 . .
O3 C6 C3 110.0(3) . .
O3 C6 H6A 109.7 . .
C3 C6 H6A 109.7 . .
O3 C6 H6B 109.7 . .
C3 C6 H6B 109.7 . .
H6A C6 H6B 108.2 . .
C1 N1 C5 117.4(3) . .
C1 N1 Co1 120.6(2) . .
C5 N1 Co1 121.3(2) . .
O5 C13 O4 125.8(3) . .
O5 C13 C10 117.1(3) . .
O4 C13 C10 117.0(3) . .
C4 C3 C2 117.8(3) . .
C4 C3 C6 124.1(3) . .
C2 C3 C6 118.1(3) . .
N1 C5 C4 123.6(3) . .
N1 C5 H5 118.2 . .
C4 C5 H5 118.2 . .
N1 C1 C2 123.0(3) . .
N1 C1 H1 118.5 . .
C2 C1 H1 118.5 . .
C7 C8 C9 119.4(3) . .
C7 C8 H8 120.3 . .
C9 C8 H8 120.3 . .
C12 C11 C10 120.5(3) . .
C12 C11 H11 119.7 . .
C10 C11 H11 119.7 . .
C11 C12 C7 120.6(3) . .
C11 C12 H12 119.7 . .
C7 C12 H12 119.7 . .

loop_
_geom_bond_atom_site_label_1
_geom_bond_atom_site_label_2
_geom_bond_distance
_geom_bond_site_symmetry_2
Co1 O1 2.098(2) 2_767
Co1 O1 2.098(2) .
Co1 O2 2.123(3) 2_767
Co1 O2 2.123(3) .
Co1 N1 2.129(3) 2_767
Co1 N1 2.129(3) .
O1 H1O1 0.82(4) .
O1 H2O1 0.86(2) .
O5 C13 1.256(4) .
O4 C13 1.260(4) .
O3 C7 1.368(4) .
O3 C6 1.431(4) .
C10 C9 1.392(5) .
C10 C11 1.401(5) .
C10 C13 1.517(4) .
O2 H1O2 0.855(14) .
O2 H202 0.84(2) .
C2 C1 1.385(5) .
C2 C3 1.392(5) .
C2 H2 0.9300 .
C9 C8 1.397(4) .
C9 H9 0.9300 .
C7 C8 1.390(5) .
C7 C12 1.394(5) .
C4 C5 1.384(4) .
C4 C3 1.387(5) .
C4 H4 0.9300 .
C6 C3 1.497(4) .
C6 H6A 0.9700 .
C6 H6B 0.9700 .
N1 C1 1.330(4) .
N1 C5 1.340(4) .
C5 H5 0.9300 .
C1 H1 0.9300 .
C8 H8 0.9300 .
C11 C12 1.379(4) .
C11 H11 0.9300 .
C12 H12 0.9300 .

loop_
_geom_torsion_atom_site_label_1
_geom_torsion_atom_site_label_2
_geom_torsion_atom_site_label_3
_geom_torsion_atom_site_label_4
_geom_torsion
_geom_torsion_site_symmetry_1
C11 C10 C9 C8 -1.3(5) .
C13 C10 C9 C8 -179.7(3) .
C6 O3 C7 C8 -2.1(4) .
C6 O3 C7 C12 178.1(3) .
C7 O3 C6 C3 -178.2(2) .
O1 Co1 N1 C1 -45.4(2) 2_767
O1 Co1 N1 C1 134.6(2) .
O2 Co1 N1 C1 49.3(2) 2_767
O2 Co1 N1 C1 -130.7(2) .
N1 Co1 N1 C1 -91(100) 2_767
O1 Co1 N1 C5 125.0(2) 2_767
O1 Co1 N1 C5 -55.0(2) .
O2 Co1 N1 C5 -140.3(2) 2_767
O2 Co1 N1 C5 39.7(2) .
N1 Co1 N1 C5 79(100) 2_767
C9 C10 C13 O5 -15.7(4) .
C11 C10 C13 O5 166.0(3) .
C9 C10 C13 O4 162.6(3) .
C11 C10 C13 O4 -15.7(4) .
C5 C4 C3 C2 -2.9(5) .
C5 C4 C3 C6 175.5(3) .
C1 C2 C3 C4 2.9(5) .
C1 C2 C3 C6 -175.7(3) .
O3 C6 C3 C4 5.2(4) .
O3 C6 C3 C2 -176.3(3) .
C1 N1 C5 C4 2.6(5) .
Co1 N1 C5 C4 -168.0(2) .
C3 C4 C5 N1 0.2(5) .
C5 N1 C1 C2 -2.7(5) .
Co1 N1 C1 C2 168.1(2) .
C3 C2 C1 N1 -0.1(5) .
O3 C7 C8 C9 -178.3(3) .
C12 C7 C8 C9 1.5(5) .
C10 C9 C8 C7 -0.1(5) .
C9 C10 C11 C12 1.2(5) .
C13 C10 C11 C12 179.6(3) .
C10 C11 C12 C7 0.1(5) .
O3 C7 C12 C11 178.2(3) .
C8 C7 C12 C11 -1.5(5) .
